data_1535075
loop_
_publ_author_name
'Belokoneva, E.L.'
'Sokolova, N.V.'
'Urusov, V.S.'

_publ_section_title
;
 Skapolites: Crystal structures of marialite (Ma11) and meyonite(Me88),
 space group as a function of composition .
;
_journal_name_full Kristallografiya
_journal_page_first 52
_journal_page_last 57
_journal_volume 38
_journal_year 1993
_chemical_formula_sum 'C0.05 Al3.29 Ca0.44 Cl Na3.56 O24.15 Si8.71'
_chemical_name_systematic '(Na3.56 Ca0.44) (Al3.29 Si8.71 O24) Cl (C O3)0.05'
_space_group_IT_number 87
_symmetry_space_group_name_Hall '-I 4'
_symmetry_space_group_name_H-M 'I 4/m'
_cell_angle_alpha 90
_cell_angle_beta 90
_cell_angle_gamma 90
_cell_formula_units_Z 2
_cell_length_a 12.06
_cell_length_b 12.06
_cell_length_c 7.576
_cell_volume 1101.881
_citation_journal_id_ASTM KRISAJ
_cod_data_source_file Belokoneva_KRISAJ_1993_1338.cif
_cod_data_source_block C0.05Al3.29Ca0.44Cl1Na3.56O24.15Si8.71
_cod_original_formula_sum 'C0.05 Al3.29 Ca0.44 Cl1 Na3.56 O24.15 Si8.71'
_cod_database_code 1535075

loop_
_symmetry_equiv_pos_as_xyz
x,y,z
-y,x,z
-x,-y,z
y,-x,z
-x,-y,-z
y,-x,-z
x,y,-z
-y,x,-z
x+1/2,y+1/2,z+1/2
-y+1/2,x+1/2,z+1/2
-x+1/2,-y+1/2,z+1/2
y+1/2,-x+1/2,z+1/2
-x+1/2,-y+1/2,-z+1/2
y+1/2,-x+1/2,-z+1/2
x+1/2,y+1/2,-z+1/2
-y+1/2,x+1/2,-z+1/2

loop_
_atom_site_label
_atom_site_type_symbol
_atom_site_fract_x
_atom_site_fract_y
_atom_site_fract_z
_atom_site_occupancy
_atom_site_U_iso_or_equiv
O4 O-2 0.2707 0.3717 -0.1728 1 0.0
O2 O-2 0.6945 -0.1192 0 1 0.0
O1 O-2 0.457 0.3512 0 1 0.0
Cl1 Cl-1 0 0 0 1 0.0
Si2 Si+4 0.66248 -0.0847 -0.20669 0.5888 0.0
Ca1 Ca+2 0.3703 0.2927 0.5 0.11 0.0
O3 O-2 0.3494 -0.0521 -0.2153 1 0.0
Si1 Si+4 0.33826 0.41064 0 1 0.0
Na1 Na+1 0.3703 0.2927 0.5 0.89 0.0
Al1 Al+3 0.66248 -0.0847 -0.20669 0.4113 0.0
